data_7019429
loop_
_publ_author_name
'Senchyk, Ganna A.'
'Lysenko, Andrey B.'
'Boldog, Ishtvan'
'Rusanov, Eduard B.'
'Chernega, Alexander N.'
'Krautscheid, Harald'
'Domasevitch, Konstantin V.'

_publ_section_title
;
 1,2,4-Triazole functionalized adamantanes: a new library of polydentate
 tectons for designing structures of coordination polymers.
;
_journal_issue 28
_journal_name_full 'Dalton transactions (Cambridge, England : 2003)'
_journal_page_first 8675
_journal_page_last 8689
_journal_paper_doi 10.1039/c2dt30362k
_journal_volume 41
_journal_year 2012
_chemical_formula_moiety 'C18 H22 Cu N12 O, 2(Cl O4), 3(H2 O)'
_chemical_formula_sum 'C18 H28 Cl2 Cu N12 O12'
_chemical_formula_weight 738.96
_chemical_name_common
;
(1,3,5,7-tetrakis(1,2,4-triazol-4-
yl)adamantane)aquacopper(ii) Perchlorate Trihydrate
;
_chemical_name_systematic
;
[1,3,5,7-tetrakis(1,2,4-triazol-4-yl)adamantane]aquacopper(II)
Perchlorate Trihydrate
;
_space_group_IT_number 62
_space_group_name_Hall '-P 2ac 2n'
_symmetry_cell_setting orthorhombic
_symmetry_Int_Tables_number 62
_symmetry_space_group_name_Hall '-P 2ac 2n'
_symmetry_space_group_name_H-M 'P n m a'
_atom_sites_solution_hydrogens geom
_atom_sites_solution_primary direct
_atom_sites_solution_secondary difmap
_audit_creation_method SHELXL-97
_cell_angle_alpha 90.00
_cell_angle_beta 90.00
_cell_angle_gamma 90.00
_cell_formula_units_Z 4
_cell_length_a 17.1623(13)
_cell_length_b 13.1560(8)
_cell_length_c 12.8631(8)
_cell_measurement_reflns_used 8000
_cell_measurement_temperature 213(2)
_cell_measurement_theta_max 26.37
_cell_measurement_theta_min 6.83
_cell_volume 2904.3(3)
_computing_cell_refinement 'IPDS Software (Stoe & Cie, 2000)'
_computing_data_collection 'IPDS Software (Stoe & Cie, 2000)'
_computing_data_reduction 'IPDS Software (Stoe & Cie, 2000)'
_computing_molecular_graphics 'Diamond 2.1e (Brandenburg, 1999)'
_computing_publication_material 'WinGX 1.70.01 (Farrugia, 1999)'
_computing_structure_refinement 'SHELXL-97 (Sheldrick, 2008)'
_computing_structure_solution 'SHELXS-97 (Sheldrick, 2008)'
_diffrn_ambient_temperature 213(2)
_diffrn_measured_fraction_theta_full 0.980
_diffrn_measured_fraction_theta_max 0.980
_diffrn_measurement_device_type 'Stoe Imaging plate diffraction system'
_diffrn_measurement_method '\f oscillation scans'
_diffrn_radiation_monochromator graphite
_diffrn_radiation_source 'fine-focus sealed tube'
_diffrn_radiation_type MoK\a
_diffrn_radiation_wavelength 0.71073
_diffrn_reflns_av_R_equivalents 0.0875
_diffrn_reflns_av_sigmaI/netI 0.0960
_diffrn_reflns_limit_h_max 14
_diffrn_reflns_limit_h_min -21
_diffrn_reflns_limit_k_max 15
_diffrn_reflns_limit_k_min -14
_diffrn_reflns_limit_l_max 16
_diffrn_reflns_limit_l_min -16
_diffrn_reflns_number 11791
_diffrn_reflns_theta_full 26.37
_diffrn_reflns_theta_max 26.37
_diffrn_reflns_theta_min 6.83
_diffrn_standards_decay_% 0
_exptl_absorpt_coefficient_mu 1.017
_exptl_absorpt_correction_T_max 0.8381
_exptl_absorpt_correction_T_min 0.7779
_exptl_absorpt_correction_type numerical
_exptl_absorpt_process_details 'X-RED (Stoe & Cie, 2001) and X-SHAPE (Stoe & Cie, 1999)'
_exptl_crystal_colour blue
_exptl_crystal_density_diffrn 1.690
_exptl_crystal_density_method 'not measured'
_exptl_crystal_description prism
_exptl_crystal_F_000 1516
_exptl_crystal_size_max 0.26
_exptl_crystal_size_mid 0.23
_exptl_crystal_size_min 0.18
_refine_diff_density_max 0.722
_refine_diff_density_min -0.836
_refine_diff_density_rms 0.103
_refine_ls_extinction_method none
_refine_ls_goodness_of_fit_ref 1.080
_refine_ls_hydrogen_treatment constr
_refine_ls_matrix_type full
_refine_ls_number_parameters 280
_refine_ls_number_reflns 3041
_refine_ls_number_restraints 37
_refine_ls_restrained_S_all 1.082
_refine_ls_R_factor_all 0.1106
_refine_ls_R_factor_gt 0.0802
_refine_ls_shift/su_max 0.001
_refine_ls_shift/su_mean 0.000
_refine_ls_structure_factor_coef Fsqd
_refine_ls_weighting_details 'calc w=1/[\s^2^(Fo^2^)+(0.1151P)^2^+2.3289P] where P=(Fo^2^+2Fc^2^)/3'
_refine_ls_weighting_scheme calc
_refine_ls_wR_factor_gt 0.1985
_refine_ls_wR_factor_ref 0.2135
_reflns_number_gt 1910
_reflns_number_total 3041
_reflns_threshold_expression >2sigma(I)
_cod_data_source_file c2dt30362k.txt
_cod_data_source_block (12)
_cod_depositor_comments
;
The following automatic conversions were performed:

data name '_iucr_refine_instruction_details' was replaced with
'_iucr_refine_instructions_details' as specified in the replacement
file 'data/replacement-values/replacement_tags.lst'.

Automatic conversion script
Id: cif_correct_tags 9268 2022-04-12 08:56:07Z antanas 
;
_cod_database_code 7019429

loop_
_symmetry_equiv_pos_as_xyz
'x, y, z'
'-x+1/2, -y, z+1/2'
'x+1/2, -y+1/2, -z+1/2'
'-x, y+1/2, -z'
'-x, -y, -z'
'x-1/2, y, -z-1/2'
'-x-1/2, y-1/2, z-1/2'
'x, -y-1/2, z'

loop_
_atom_site_label
_atom_site_type_symbol
_atom_site_fract_x
_atom_site_fract_y
_atom_site_fract_z
_atom_site_U_iso_or_equiv
_atom_site_adp_type
_atom_site_occupancy
_atom_site_symmetry_multiplicity
_atom_site_calc_flag
_atom_site_refinement_flags
_atom_site_disorder_assembly
_atom_site_disorder_group
Cu1 Cu 0.06616(5) 0.7500 0.83615(6) 0.0289(3) Uani 1 2 d S . .
O1 O -0.0533(5) 0.7500 0.8985(6) 0.082(3) Uani 1 2 d S . .
H1W H -0.0822 0.8023 0.8944 0.123 Uiso 1 1 d R . .
N1 N 0.0752(3) 0.5975(4) 0.8310(3) 0.0351(11) Uani 1 1 d . . .
N2 N 0.0513(5) 0.5415(5) 0.9129(4) 0.073(2) Uani 1 1 d . . .
N3 N 0.0845(3) 0.4385(4) 0.7870(3) 0.0299(11) Uani 1 1 d . . .
N4 N -0.0438(4) 0.2500 0.3162(4) 0.0377(17) Uani 1 2 d S . .
N5 N -0.1059(5) 0.2500 0.3835(5) 0.052(2) Uani 1 2 d S . .
N6 N 0.0024(4) 0.2500 0.4746(4) 0.0295(14) Uani 1 2 d S . .
N7 N 0.3774(4) 0.2500 0.4719(4) 0.0305(14) Uani 1 2 d S . .
N8 N 0.4061(4) 0.2500 0.5722(5) 0.046(2) Uani 1 2 d S . .
N9 N 0.2775(4) 0.2500 0.5774(4) 0.0277(13) Uani 1 2 d S . .
C1 C 0.0932(3) 0.5344(5) 0.7563(3) 0.0327(12) Uani 1 1 d . . .
H1 H 0.1100 0.5541 0.6898 0.039 Uiso 1 1 calc R . .
C2 C 0.0572(6) 0.4458(6) 0.8850(5) 0.068(3) Uani 1 1 d . . .
H2 H 0.0442 0.3901 0.9275 0.082 Uiso 1 1 calc R . .
C3 C 0.0216(5) 0.2500 0.3718(5) 0.0364(19) Uani 1 2 d S . .
H3 H 0.0725 0.2500 0.3447 0.044 Uiso 1 2 calc SR . .
C4 C -0.0768(5) 0.2500 0.4743(6) 0.054(3) Uani 1 2 d S . .
H4 H -0.1071 0.2500 0.5352 0.065 Uiso 1 2 calc SR . .
C5 C 0.3014(5) 0.2500 0.4775(5) 0.042(2) Uani 1 2 d S . .
H5 H 0.2679 0.2500 0.4197 0.050 Uiso 1 2 calc SR . .
C6 C 0.3439(5) 0.2500 0.6328(5) 0.045(2) Uani 1 2 d S . .
H6 H 0.3458 0.2500 0.7058 0.054 Uiso 1 2 calc SR . .
C7 C 0.0989(3) 0.3450(4) 0.7235(3) 0.0272(11) Uani 1 1 d . . .
C8 C 0.0414(3) 0.3458(4) 0.6310(3) 0.0264(11) Uani 1 1 d . . .
H8A H -0.0124 0.3458 0.6564 0.032 Uiso 1 1 calc R . .
H8B H 0.0493 0.4069 0.5887 0.032 Uiso 1 1 calc R . .
C9 C 0.0570(4) 0.2500 0.5658(5) 0.0300(16) Uani 1 2 d S . .
C10 C 0.1402(4) 0.2500 0.5246(4) 0.0246(15) Uani 1 2 d S . .
H10 H 0.1491 0.3104 0.4817 0.029 Uiso 1 1 d R . .
C11 C 0.1968(4) 0.2500 0.6182(5) 0.0242(15) Uani 1 2 d S . .
C12 C 0.1835(3) 0.3462(4) 0.6837(3) 0.0275(11) Uani 1 1 d . . .
H12A H 0.1926 0.4069 0.6412 0.033 Uiso 1 1 calc R . .
H12B H 0.2198 0.3475 0.7425 0.033 Uiso 1 1 calc R . .
C13 C 0.0858(4) 0.2500 0.7898(5) 0.0270(16) Uani 1 2 d S . .
H13A H 0.1220 0.2500 0.8487 0.032 Uiso 1 2 calc SR . .
H13B H 0.0325 0.2500 0.8173 0.032 Uiso 1 2 calc SR . .
O1W O 0.2541(14) 0.2500 0.2341(16) 0.090(6) Uani 0.50 2 d SP . .
O2W O 0.2036(16) 0.2500 0.2720(13) 0.098(7) Uani 0.50 2 d SP . .
O3W O -0.1643(16) 0.904(2) 0.8816(16) 0.146(8) Uani 0.55 1 d PU . .
O4W O -0.123(2) 0.983(2) 0.871(2) 0.169(11) Uani 0.45 1 d PU . .
O5 O 0.1365(7) -0.0282(7) 0.4940(6) 0.157(5) Uani 1 1 d D . .
Cl1 Cl 0.1648(5) -0.0263(6) 0.3902(6) 0.106(3) Uani 0.70 1 d PD A 1
O2 O 0.1117(11) 0.0328(13) 0.3320(13) 0.256(15) Uani 0.70 1 d PD A 1
O4 O 0.1672(8) -0.1255(7) 0.3509(9) 0.104(5) Uani 0.70 1 d PDU A 1
O3 O 0.2390(8) 0.0185(13) 0.3870(14) 0.164(8) Uani 0.70 1 d PDU A 1
Cl2 Cl 0.1831(8) -0.0375(11) 0.4064(7) 0.069(4) Uani 0.30 1 d PD A 2
O2A O 0.2357(16) -0.113(2) 0.440(2) 0.18(2) Uani 0.30 1 d PD A 2
O3A O 0.2225(18) 0.0534(17) 0.384(2) 0.152(15) Uani 0.30 1 d PDU A 2
O4A O 0.1412(14) -0.071(3) 0.3200(11) 0.123(14) Uani 0.30 1 d PDU A 2

loop_
_atom_site_aniso_label
_atom_site_aniso_U_11
_atom_site_aniso_U_22
_atom_site_aniso_U_33
_atom_site_aniso_U_23
_atom_site_aniso_U_13
_atom_site_aniso_U_12
Cu1 0.0266(5) 0.0328(6) 0.0272(4) 0.000 -0.0037(3) 0.000
O1 0.034(4) 0.135(9) 0.077(5) 0.000 0.004(3) 0.000
N1 0.041(3) 0.032(3) 0.0324(18) -0.0008(18) 0.0022(17) -0.003(2)
N2 0.131(7) 0.049(4) 0.040(2) -0.008(2) 0.037(3) -0.023(4)
N3 0.034(3) 0.029(3) 0.0266(17) -0.0035(16) 0.0058(15) -0.007(2)
N4 0.039(4) 0.045(5) 0.029(3) 0.000 -0.009(2) 0.000
N5 0.039(5) 0.073(7) 0.043(3) 0.000 -0.001(3) 0.000
N6 0.025(3) 0.031(4) 0.033(3) 0.000 -0.003(2) 0.000
N7 0.030(3) 0.036(4) 0.025(2) 0.000 0.004(2) 0.000
N8 0.022(3) 0.082(7) 0.034(3) 0.000 -0.001(2) 0.000
N9 0.022(3) 0.028(4) 0.033(3) 0.000 0.002(2) 0.000
C1 0.039(3) 0.031(4) 0.028(2) -0.001(2) 0.0036(18) -0.004(2)
C2 0.119(8) 0.041(5) 0.044(3) -0.010(3) 0.035(4) -0.022(5)
C3 0.039(5) 0.038(5) 0.031(3) 0.000 -0.002(3) 0.000
C4 0.037(5) 0.098(9) 0.029(3) 0.000 0.000(3) 0.000
C5 0.031(4) 0.064(7) 0.030(3) 0.000 -0.001(3) 0.000
C6 0.027(4) 0.080(8) 0.029(3) 0.000 -0.001(3) 0.000
C7 0.022(2) 0.033(3) 0.027(2) -0.0043(18) 0.0015(16) -0.001(2)
C8 0.024(2) 0.027(3) 0.0286(19) -0.0010(17) -0.0004(16) 0.002(2)
C9 0.024(4) 0.038(5) 0.028(3) 0.000 -0.005(2) 0.000
C10 0.023(4) 0.025(4) 0.026(3) 0.000 0.000(2) 0.000
C11 0.017(3) 0.027(4) 0.029(3) 0.000 -0.001(2) 0.000
C12 0.025(3) 0.032(3) 0.0251(19) -0.0035(17) 0.0011(15) -0.006(2)
C13 0.022(4) 0.033(5) 0.026(3) 0.000 0.003(2) 0.000
O1W 0.074(15) 0.114(19) 0.082(12) 0.000 0.000(10) 0.000
O2W 0.091(17) 0.15(2) 0.056(9) 0.000 -0.003(9) 0.000
O3W 0.15(2) 0.125(19) 0.160(14) -0.037(13) -0.033(13) 0.037(15)
O4W 0.25(3) 0.12(2) 0.143(15) 0.008(15) -0.080(18) 0.00(2)
O5 0.206(13) 0.128(9) 0.138(7) -0.068(6) 0.084(8) 0.007(8)
Cl1 0.078(4) 0.071(4) 0.168(7) -0.048(4) 0.025(3) -0.020(3)
O2 0.27(4) 0.096(17) 0.41(4) 0.046(19) -0.10(3) 0.002(19)
O4 0.106(10) 0.073(9) 0.135(8) -0.067(7) 0.082(8) -0.027(7)
O3 0.105(12) 0.081(13) 0.304(18) -0.073(12) 0.058(12) -0.042(11)
Cl2 0.083(8) 0.082(9) 0.041(3) -0.018(3) 0.028(4) -0.035(6)
O2A 0.14(3) 0.30(6) 0.101(19) 0.09(3) -0.01(2) -0.06(4)
O3A 0.15(3) 0.06(2) 0.25(3) -0.040(19) 0.12(2) -0.05(2)
O4A 0.08(2) 0.11(3) 0.17(2) -0.10(2) 0.017(16) -0.06(2)

loop_
_atom_type_symbol
_atom_type_description
_atom_type_scat_dispersion_real
_atom_type_scat_dispersion_imag
_atom_type_scat_source
C C 0.0033 0.0016 'International Tables Vol C Tables 4.2.6.8 and 6.1.1.4'
H H 0.0000 0.0000 'International Tables Vol C Tables 4.2.6.8 and 6.1.1.4'
N N 0.0061 0.0033 'International Tables Vol C Tables 4.2.6.8 and 6.1.1.4'
O O 0.0106 0.0060 'International Tables Vol C Tables 4.2.6.8 and 6.1.1.4'
Cl Cl 0.1484 0.1585 'International Tables Vol C Tables 4.2.6.8 and 6.1.1.4'
Cu Cu 0.3201 1.2651 'International Tables Vol C Tables 4.2.6.8 and 6.1.1.4'

loop_
_geom_angle_atom_site_label_1
_geom_angle_atom_site_label_2
_geom_angle_atom_site_label_3
_geom_angle
_geom_angle_site_symmetry_1
_geom_angle_site_symmetry_3
N7 Cu1 N4 162.1(3) 2_565 5_566
N7 Cu1 N1 89.49(12) 2_565 .
N4 Cu1 N1 89.02(11) 5_566 .
N7 Cu1 N1 89.49(12) 2_565 8_575
N4 Cu1 N1 89.02(11) 5_566 8_575
N1 Cu1 N1 170.4(3) . 8_575
N7 Cu1 O1 97.6(3) 2_565 .
N4 Cu1 O1 100.3(3) 5_566 .
N1 Cu1 O1 94.81(14) . .
N1 Cu1 O1 94.81(14) 8_575 .
Cu1 O1 H1W 121.4 . .
C1 N1 N2 107.4(5) . .
C1 N1 Cu1 132.5(4) . .
N2 N1 Cu1 119.7(4) . .
C2 N2 N1 106.7(5) . .
C1 N3 C2 104.5(5) . .
C1 N3 C7 126.8(4) . .
C2 N3 C7 128.7(5) . .
C3 N4 N5 108.4(6) . .
C3 N4 Cu1 133.6(6) . 5_566
N5 N4 Cu1 118.0(5) . 5_566
C4 N5 N4 105.9(8) . .
C4 N6 C3 103.9(6) . .
C4 N6 C9 128.7(6) . .
C3 N6 C9 127.4(7) . .
C5 N7 N8 107.6(5) . .
C5 N7 Cu1 122.2(5) . 2_564
N8 N7 Cu1 130.2(5) . 2_564
C6 N8 N7 105.3(6) . .
C6 N9 C5 104.3(6) . .
C6 N9 C11 127.2(6) . .
C5 N9 C11 128.5(6) . .
N1 C1 N3 111.0(4) . .
N1 C1 H1 124.5 . .
N3 C1 H1 124.5 . .
N2 C2 N3 110.4(6) . .
N2 C2 H2 124.8 . .
N3 C2 H2 124.8 . .
N4 C3 N6 108.5(7) . .
N4 C3 H3 125.8 . .
N6 C3 H3 125.8 . .
N5 C4 N6 113.3(7) . .
N5 C4 H4 123.4 . .
N6 C4 H4 123.4 . .
N7 C5 N9 110.9(6) . .
N7 C5 H5 124.5 . .
N9 C5 H5 124.5 . .
N8 C6 N9 111.9(6) . .
N8 C6 H6 124.1 . .
N9 C6 H6 124.1 . .
N3 C7 C13 110.0(3) . .
N3 C7 C12 109.1(4) . .
C13 C7 C12 109.4(5) . .
N3 C7 C8 108.0(4) . .
C13 C7 C8 110.0(5) . .
C12 C7 C8 110.2(3) . .
C9 C8 C7 107.6(5) . .
C9 C8 H8A 110.2 . .
C7 C8 H8A 110.2 . .
C9 C8 H8B 110.2 . .
C7 C8 H8B 110.2 . .
H8A C8 H8B 108.5 . .
N6 C9 C10 108.3(5) . .
N6 C9 C8 108.5(4) . 8_565
C10 C9 C8 110.6(4) . 8_565
N6 C9 C8 108.5(4) . .
C10 C9 C8 110.6(4) . .
C8 C9 C8 110.2(5) 8_565 .
C9 C10 C11 108.6(5) . .
C9 C10 H10 110.0 . .
C11 C10 H10 109.9 . .
N9 C11 C12 109.4(4) . 8_565
N9 C11 C12 109.4(4) . .
C12 C11 C12 110.9(5) 8_565 .
N9 C11 C10 108.1(5) . .
C12 C11 C10 109.5(4) 8_565 .
C12 C11 C10 109.5(4) . .
C11 C12 C7 108.3(4) . .
C11 C12 H12A 110.0 . .
C7 C12 H12A 110.0 . .
C11 C12 H12B 110.0 . .
C7 C12 H12B 110.0 . .
H12A C12 H12B 108.4 . .
C7 C13 C7 109.5(5) 8_565 .
C7 C13 H13A 109.8 8_565 .
C7 C13 H13A 109.8 . .
C7 C13 H13B 109.8 8_565 .
C7 C13 H13B 109.8 . .
H13A C13 H13B 108.2 . .
O4 Cl1 O3 110.7(7) . .
O4 Cl1 O2 109.9(7) . .
O3 Cl1 O2 109.8(8) . .
O4 Cl1 O5 109.5(6) . .
O3 Cl1 O5 110.2(7) . .
O2 Cl1 O5 106.6(8) . .
O5 Cl2 O4A 112.1(9) . .
O5 Cl2 O3A 111.8(9) . .
O4A Cl2 O3A 110.8(8) . .
O5 Cl2 O2A 100.5(14) . .
O4A Cl2 O2A 110.6(9) . .
O3A Cl2 O2A 110.7(9) . .

loop_
_geom_bond_atom_site_label_1
_geom_bond_atom_site_label_2
_geom_bond_distance
_geom_bond_site_symmetry_2
Cu1 N7 1.996(5) 2_565
Cu1 N4 1.997(5) 5_566
Cu1 N1 2.014(5) .
Cu1 N1 2.014(5) 8_575
Cu1 O1 2.202(8) .
O1 H1W 0.8498 .
N1 C1 1.307(7) .
N1 N2 1.348(7) .
N2 C2 1.314(10) .
N3 C1 1.329(8) .
N3 C2 1.349(7) .
N3 C7 1.498(7) .
N4 C3 1.331(11) .
N4 N5 1.373(11) .
N4 Cu1 1.997(5) 5_566
N5 C4 1.271(10) .
N6 C4 1.360(11) .
N6 C3 1.363(9) .
N6 C9 1.501(8) .
N7 C5 1.306(11) .
N7 N8 1.381(8) .
N7 Cu1 1.996(5) 2_564
N8 C6 1.321(11) .
N9 C6 1.344(10) .
N9 C5 1.349(9) .
N9 C11 1.481(9) .
C1 H1 0.9400 .
C2 H2 0.9400 .
C3 H3 0.9400 .
C4 H4 0.9400 .
C5 H5 0.9400 .
C6 H6 0.9400 .
C7 C13 1.530(6) .
C7 C12 1.540(7) .
C7 C8 1.545(6) .
C8 C9 1.538(6) .
C8 H8A 0.9800 .
C8 H8B 0.9800 .
C9 C10 1.523(10) .
C9 C8 1.538(6) 8_565
C10 C11 1.547(8) .
C10 H10 0.9795 .
C11 C12 1.537(6) 8_565
C11 C12 1.537(6) .
C12 H12A 0.9800 .
C12 H12B 0.9800 .
C13 C7 1.530(6) 8_565
C13 H13A 0.9800 .
C13 H13B 0.9800 .
O5 Cl2 1.389(8) .
O5 Cl1 1.421(7) .
Cl1 O4 1.400(7) .
Cl1 O3 1.404(8) .
Cl1 O2 1.413(8) .
Cl2 O4A 1.398(9) .
Cl2 O3A 1.405(9) .
Cl2 O2A 1.405(10) .

loop_
_geom_torsion_atom_site_label_1
_geom_torsion_atom_site_label_2
_geom_torsion_atom_site_label_3
_geom_torsion_atom_site_label_4
_geom_torsion
_geom_torsion_site_symmetry_1
_geom_torsion_site_symmetry_4
N7 Cu1 N1 C1 -136.5(6) 2_565 .
N4 Cu1 N1 C1 25.7(6) 5_566 .
O1 Cu1 N1 C1 125.9(6) . .
N7 Cu1 N1 N2 52.4(6) 2_565 .
N4 Cu1 N1 N2 -145.5(6) 5_566 .
O1 Cu1 N1 N2 -45.3(6) . .
C1 N1 N2 C2 1.2(9) . .
Cu1 N1 N2 C2 174.4(6) . .
N2 N1 C1 N3 -2.1(7) . .
Cu1 N1 C1 N3 -174.1(4) . .
C2 N3 C1 N1 2.1(7) . .
C7 N3 C1 N1 179.6(5) . .
N1 N2 C2 N3 0.1(11) . .
C1 N3 C2 N2 -1.3(10) . .
C7 N3 C2 N2 -178.8(7) . .
C1 N3 C7 C13 177.2(5) . .
C2 N3 C7 C13 -5.9(9) . .
C1 N3 C7 C12 57.2(6) . .
C2 N3 C7 C12 -126.0(7) . .
C1 N3 C7 C8 -62.7(7) . .
C2 N3 C7 C8 114.2(7) . .
N3 C7 C8 C9 179.6(4) . .
C13 C7 C8 C9 -60.3(5) . .
C12 C7 C8 C9 60.4(6) . .
C4 N6 C9 C8 59.9(4) . 8_565
C3 N6 C9 C8 -120.1(4) . 8_565
C4 N6 C9 C8 -59.9(4) . .
C3 N6 C9 C8 120.1(4) . .
C7 C8 C9 N6 -179.2(4) . .
C7 C8 C9 C10 -60.6(5) . .
C7 C8 C9 C8 62.1(7) . 8_565
N6 C9 C10 C11 180.0 . .
C8 C9 C10 C11 -61.2(4) 8_565 .
C8 C9 C10 C11 61.2(4) . .
C6 N9 C11 C12 -60.8(3) . 8_565
C5 N9 C11 C12 119.2(3) . 8_565
C6 N9 C11 C12 60.8(3) . .
C5 N9 C11 C12 -119.2(3) . .
C9 C10 C11 C12 60.8(4) . 8_565
C9 C10 C11 C12 -60.8(4) . .
N9 C11 C12 C7 179.0(4) . .
C12 C11 C12 C7 -60.1(6) 8_565 .
C10 C11 C12 C7 60.7(5) . .
N3 C7 C12 C11 -179.7(4) . .
C13 C7 C12 C11 59.9(5) . .
C8 C7 C12 C11 -61.2(5) . .
N3 C7 C13 C7 178.8(3) . 8_565
C12 C7 C13 C7 -61.3(6) . 8_565
C8 C7 C13 C7 59.9(7) . 8_565
